data_2213297
loop_
_publ_author_name
'Yathirajan, H. S.'
'Narayana,  B.'
'Sunil, K.'
'Sarojini, B. K.'
'Bolte, Michael'

_publ_section_title <i>N</i>'-[(1<i>E</i>)-(4-Fluorophenyl)methylene]-6-methoxy-2-naphthohydrazide
_journal_coeditor_code FB2048
_journal_issue 5
_journal_name_full 'Acta Crystallographica Section E'
_journal_page_first o2565
_journal_page_last o2565
_journal_paper_doi 10.1107/S160053680701820X
_journal_volume 63
_journal_year 2007
_chemical_formula_iupac 'C19 H15 F N2 O2'
_chemical_formula_moiety 'C19 H15 F N2 O2'
_chemical_formula_sum 'C19 H15 F N2 O2'
_chemical_formula_weight 322.33
_chemical_name_systematic
;
N'-[(1E)-(4-Fluorophenyl)methylene]-6-methoxy-2-naphthohydrazide
;
_space_group_IT_number 7
_symmetry_cell_setting monoclinic
_symmetry_space_group_name_Hall 'P -2yc'
_symmetry_space_group_name_H-M 'P 1 c 1'
_atom_sites_solution_hydrogens difmap
_atom_sites_solution_primary direct
_atom_sites_solution_secondary difmap
_audit_creation_method SHELXL-97
_cell_angle_alpha 90.00
_cell_angle_beta 104.746(9)
_cell_angle_gamma 90.00
_cell_formula_units_Z 2
_cell_length_a 15.681(2)
_cell_length_b 5.6574(7)
_cell_length_c 9.2758(10)
_cell_measurement_reflns_used 6963
_cell_measurement_temperature 173(2)
_cell_measurement_theta_max 25.3
_cell_measurement_theta_min 3.7
_cell_volume 795.79(17)
_computing_cell_refinement X-AREA
_computing_data_collection 'X-AREA (Stoe & Cie, 2001)'
_computing_data_reduction X-AREA
_computing_molecular_graphics 'PLATON (Spek, 2003) and XP in SHELXTL-Plus (Sheldrick, 1991)'
_computing_publication_material SHELXL97
_computing_structure_refinement 'SHELXL97 (Sheldrick, 1997)'
_computing_structure_solution 'SHELXS97 (Sheldrick, 1990)'
_diffrn_ambient_temperature 173(2)
_diffrn_measured_fraction_theta_full 0.999
_diffrn_measured_fraction_theta_max 0.992
_diffrn_measurement_device_type 'Stoe IPDSII two-circle'
_diffrn_measurement_method \w
_diffrn_radiation_monochromator graphite
_diffrn_radiation_source 'fine-focus sealed tube'
_diffrn_radiation_type MoK\a
_diffrn_radiation_wavelength 0.71073
_diffrn_reflns_av_R_equivalents 0.0690
_diffrn_reflns_av_sigmaI/netI 0.0879
_diffrn_reflns_limit_h_max 19
_diffrn_reflns_limit_h_min -19
_diffrn_reflns_limit_k_max 6
_diffrn_reflns_limit_k_min -6
_diffrn_reflns_limit_l_max 11
_diffrn_reflns_limit_l_min -11
_diffrn_reflns_number 9090
_diffrn_reflns_theta_full 25.00
_diffrn_reflns_theta_max 25.88
_diffrn_reflns_theta_min 3.60
_diffrn_standards_number 0
_exptl_absorpt_coefficient_mu 0.096
_exptl_absorpt_correction_type none
_exptl_crystal_colour colourless
_exptl_crystal_density_diffrn 1.345
_exptl_crystal_density_method 'not measured'
_exptl_crystal_description needle
_exptl_crystal_F_000 336
_exptl_crystal_size_max 0.24
_exptl_crystal_size_mid 0.09
_exptl_crystal_size_min 0.08
_refine_diff_density_max 0.229
_refine_diff_density_min -0.247
_refine_ls_extinction_method none
_refine_ls_goodness_of_fit_ref 1.569
_refine_ls_hydrogen_treatment constr
_refine_ls_matrix_type full
_refine_ls_number_constraints 60
_refine_ls_number_parameters 217
_refine_ls_number_reflns 1531
_refine_ls_number_restraints 2
_refine_ls_restrained_S_all 1.568
_refine_ls_R_factor_all 0.0752
_refine_ls_R_factor_gt 0.0626
_refine_ls_shift/su_max 0.000
_refine_ls_shift/su_mean 0.000
_refine_ls_structure_factor_coef Fsqd
_refine_ls_weighting_details 'calc w=1/[\s^2^(Fo^2^)+(0.0088P)^2^] where P=(Fo^2^+2Fc^2^)/3'
_refine_ls_weighting_scheme calc
_refine_ls_wR_factor_gt 0.1239
_refine_ls_wR_factor_ref 0.1271
_reflns_number_gt 1246
_reflns_number_total 1531
_reflns_threshold_expression I>2\s(I)
_cod_data_source_file fb2048.cif
_cod_data_source_block I
_cod_depositor_comments
;
The following automatic conversions were performed:
'_symmetry_cell_setting' value 'Monoclinic' changed to 'monoclinic'
according to '/home/saulius/struct/CIF-dictionaries/cif_core.dic'
dictionary named 'cif_core.dic' version 2.4.1 from 2010-06-29.

Automatic conversion script
Id: cif_fix_enum 1527 2010-12-29 10:47:43Z saulius 

The following automatic conversions were performed:

'_symmetry_cell_setting' value 'Monoclinic' changed to 'monoclinic'
according to /home/saulius/struct/CIF-dictionaries/cif_core.dic
dictionary named 'cif_core.dic' version 2.4.1 from 2010-06-29.

Automatic conversion script
Id: cif_fix_values 1715 2011-07-08 13:25:40Z adriana 
;
_cod_original_sg_symbol_H-M 'P c'
_cod_database_code 2213297
_cod_database_fobs_code 2213297

loop_
_symmetry_equiv_pos_as_xyz
'x, y, z'
'x, -y, z+1/2'

loop_
_atom_site_type_symbol
_atom_site_label
_atom_site_fract_x
_atom_site_fract_y
_atom_site_fract_z
_atom_site_U_iso_or_equiv
_atom_site_adp_type
_atom_site_calc_flag
_atom_site_refinement_flags
_atom_site_occupancy
F F1 0.3049(2) -0.5672(6) 0.2289(4) 0.0710(10) Uani d . 1
N N1 0.6850(2) 0.3354(7) 0.3540(4) 0.0459(10) Uani d . 1
H H1 0.7100 0.3124 0.2803 0.055 Uiso calc R 1
N N2 0.6140(2) 0.1982(8) 0.3648(4) 0.0454(10) Uani d . 1
O O1 0.6834(2) 0.5483(7) 0.5623(3) 0.0560(10) Uani d . 1
O O2 1.1811(2) 0.9463(7) 0.3792(4) 0.0596(10) Uani d . 1
C C1 0.7163(3) 0.5057(9) 0.4572(4) 0.0451(12) Uani d . 1
C C2 0.5913(3) 0.0397(9) 0.2636(5) 0.0443(11) Uani d . 1
H H2 0.6241 0.0238 0.1909 0.053 Uiso calc R 1
C C3 1.2147(4) 1.1340(11) 0.4833(7) 0.0630(15) Uani d . 1
H H3A 1.1768 1.2735 0.4573 0.095 Uiso calc R 1
H H3B 1.2748 1.1740 0.4791 0.095 Uiso calc R 1
H H3C 1.2152 1.0822 0.5844 0.095 Uiso calc R 1
C C11 0.7977(3) 0.6295(9) 0.4426(4) 0.0417(11) Uani d . 1
C C12 0.8549(3) 0.5335(9) 0.3667(5) 0.0426(11) Uani d . 1
H H12 0.8393 0.3898 0.3136 0.051 Uiso calc R 1
C C13 0.9355(3) 0.6423(9) 0.3658(5) 0.0402(11) Uani d . 1
C C14 0.9964(3) 0.5461(9) 0.2891(5) 0.0446(11) Uani d . 1
H H14 0.9813 0.4052 0.2327 0.054 Uiso calc R 1
C C15 1.0744(3) 0.6503(9) 0.2950(5) 0.0478(12) Uani d . 1
H H15 1.1129 0.5842 0.2416 0.057 Uiso calc R 1
C C16 1.0994(3) 0.8597(9) 0.3811(5) 0.0451(12) Uani d . 1
C C17 1.0422(3) 0.9647(9) 0.4528(5) 0.0467(12) Uani d . 1
H H17 1.0585 1.1073 0.5068 0.056 Uiso calc R 1
C C18 0.9591(3) 0.8602(8) 0.4460(5) 0.0408(11) Uani d . 1
C C19 0.8981(3) 0.9577(9) 0.5207(5) 0.0442(11) Uani d . 1
H H19 0.9120 1.1021 0.5737 0.053 Uiso calc R 1
C C20 0.8208(3) 0.8489(9) 0.5175(5) 0.0454(12) Uani d . 1
H H20 0.7811 0.9205 0.5665 0.055 Uiso calc R 1
C C21 0.5165(3) -0.1173(8) 0.2571(4) 0.0415(11) Uani d . 1
C C22 0.4518(3) -0.0650(10) 0.3318(5) 0.0470(12) Uani d . 1
H H22 0.4567 0.0750 0.3899 0.056 Uiso calc R 1
C C23 0.3808(3) -0.2141(10) 0.3223(5) 0.0528(13) Uani d . 1
H H23 0.3366 -0.1758 0.3719 0.063 Uiso calc R 1
C C24 0.3750(3) -0.4206(10) 0.2395(6) 0.0517(13) Uani d . 1
C C25 0.4372(3) -0.4777(10) 0.1636(5) 0.0508(12) Uani d . 1
H H25 0.4319 -0.6195 0.1071 0.061 Uiso calc R 1
C C26 0.5081(3) -0.3244(9) 0.1707(5) 0.0484(12) Uani d . 1
H H26 0.5506 -0.3602 0.1170 0.058 Uiso calc R 1

loop_
_atom_site_aniso_label
_atom_site_aniso_U_11
_atom_site_aniso_U_22
_atom_site_aniso_U_33
_atom_site_aniso_U_12
_atom_site_aniso_U_13
_atom_site_aniso_U_23
F1 0.065(2) 0.074(2) 0.079(2) -0.0181(16) 0.0265(17) -0.0044(18)
N1 0.043(2) 0.071(3) 0.030(2) -0.009(2) 0.0204(17) -0.0011(18)
N2 0.045(2) 0.063(3) 0.0297(18) 0.0003(18) 0.0123(16) 0.0062(18)
O1 0.060(2) 0.083(3) 0.0327(17) -0.0114(18) 0.0258(15) -0.0084(16)
O2 0.048(2) 0.082(3) 0.055(2) -0.0157(19) 0.0231(17) -0.0125(19)
C1 0.053(3) 0.057(3) 0.028(2) 0.003(2) 0.015(2) 0.004(2)
C2 0.036(3) 0.069(3) 0.031(2) 0.002(2) 0.0141(19) 0.003(2)
C3 0.058(3) 0.074(4) 0.059(3) -0.017(3) 0.018(3) -0.013(3)
C11 0.041(3) 0.057(3) 0.030(2) 0.002(2) 0.0143(19) 0.004(2)
C12 0.045(3) 0.060(3) 0.025(2) 0.000(2) 0.0127(19) 0.004(2)
C13 0.039(3) 0.055(3) 0.028(2) 0.001(2) 0.0111(18) 0.002(2)
C14 0.042(3) 0.061(3) 0.035(2) 0.000(2) 0.017(2) -0.004(2)
C15 0.044(3) 0.066(3) 0.037(3) 0.005(3) 0.017(2) 0.000(2)
C16 0.043(3) 0.061(3) 0.033(2) -0.002(2) 0.012(2) 0.004(2)
C17 0.056(3) 0.050(3) 0.036(2) -0.006(2) 0.014(2) -0.005(2)
C18 0.042(3) 0.051(3) 0.033(2) -0.002(2) 0.0151(19) 0.005(2)
C19 0.051(3) 0.052(3) 0.033(2) 0.000(2) 0.018(2) -0.001(2)
C20 0.049(3) 0.060(3) 0.030(2) 0.007(2) 0.015(2) 0.007(2)
C21 0.035(2) 0.064(3) 0.026(2) 0.008(2) 0.0078(18) 0.006(2)
C22 0.044(3) 0.066(3) 0.033(2) 0.002(2) 0.015(2) -0.001(2)
C23 0.039(3) 0.073(4) 0.051(3) 0.007(2) 0.022(2) 0.011(3)
C24 0.038(3) 0.068(4) 0.049(3) -0.003(3) 0.011(2) 0.009(3)
C25 0.051(3) 0.059(3) 0.042(3) 0.002(2) 0.011(2) 0.000(2)
C26 0.044(3) 0.064(3) 0.038(2) 0.009(2) 0.014(2) 0.006(2)

loop_
_atom_type_symbol
_atom_type_description
_atom_type_scat_dispersion_real
_atom_type_scat_dispersion_imag
_atom_type_scat_source
C C 0.0033 0.0016 'International Tables Vol C Tables 4.2.6.8 and 6.1.1.4'
H H 0.0000 0.0000 'International Tables Vol C Tables 4.2.6.8 and 6.1.1.4'
F F 0.0171 0.0103 'International Tables Vol C Tables 4.2.6.8 and 6.1.1.4'
N N 0.0061 0.0033 'International Tables Vol C Tables 4.2.6.8 and 6.1.1.4'
O O 0.0106 0.0060 'International Tables Vol C Tables 4.2.6.8 and 6.1.1.4'

loop_
_geom_angle_atom_site_label_1
_geom_angle_atom_site_label_2
_geom_angle_atom_site_label_3
_geom_angle
C1 N1 N2 120.1(3)
C1 N1 H1 120.0
N2 N1 H1 120.0
C2 N2 N1 114.8(4)
C16 O2 C3 115.8(4)
O1 C1 N1 123.0(4)
O1 C1 C11 121.2(4)
N1 C1 C11 115.7(4)
N2 C2 C21 121.7(4)
N2 C2 H2 119.1
C21 C2 H2 119.1
O2 C3 H3A 109.5
O2 C3 H3B 109.5
H3A C3 H3B 109.5
O2 C3 H3C 109.5
H3A C3 H3C 109.5
H3B C3 H3C 109.5
C12 C11 C20 118.2(4)
C12 C11 C1 122.8(5)
C20 C11 C1 118.8(4)
C11 C12 C13 122.0(5)
C11 C12 H12 119.0
C13 C12 H12 119.0
C12 C13 C14 123.3(5)
C12 C13 C18 119.0(4)
C14 C13 C18 117.7(4)
C15 C14 C13 121.8(5)
C15 C14 H14 119.1
C13 C14 H14 119.1
C14 C15 C16 120.2(4)
C14 C15 H15 119.9
C16 C15 H15 119.9
O2 C16 C17 125.1(5)
O2 C16 C15 114.3(4)
C17 C16 C15 120.5(4)
C16 C17 C18 120.1(5)
C16 C17 H17 119.9
C18 C17 H17 119.9
C17 C18 C19 122.6(5)
C17 C18 C13 119.6(4)
C19 C18 C13 117.7(4)
C20 C19 C18 121.4(5)
C20 C19 H19 119.3
C18 C19 H19 119.3
C19 C20 C11 121.5(4)
C19 C20 H20 119.3
C11 C20 H20 119.3
C22 C21 C26 118.9(4)
C22 C21 C2 121.9(4)
C26 C21 C2 119.2(4)
C23 C22 C21 120.9(5)
C23 C22 H22 119.5
C21 C22 H22 119.5
C22 C23 C24 119.2(4)
C22 C23 H23 120.4
C24 C23 H23 120.4
F1 C24 C25 118.9(5)
F1 C24 C23 119.4(4)
C25 C24 C23 121.6(5)
C24 C25 C26 119.2(5)
C24 C25 H25 120.4
C26 C25 H25 120.4
C25 C26 C21 120.1(4)
C25 C26 H26 120.0
C21 C26 H26 120.0

loop_
_geom_bond_atom_site_label_1
_geom_bond_atom_site_label_2
_geom_bond_distance
F1 C24 1.360(6)
N1 C1 1.359(6)
N1 N2 1.381(5)
N1 H1 0.8800
N2 C2 1.281(6)
O1 C1 1.238(5)
O2 C16 1.377(6)
O2 C3 1.442(7)
C1 C11 1.492(7)
C2 C21 1.460(7)
C2 H2 0.9500
C3 H3A 0.9800
C3 H3B 0.9800
C3 H3C 0.9800
C11 C12 1.384(6)
C11 C20 1.424(7)
C12 C13 1.408(7)
C12 H12 0.9500
C13 C14 1.436(6)
C13 C18 1.439(6)
C14 C15 1.346(7)
C14 H14 0.9500
C15 C16 1.427(7)
C15 H15 0.9500
C16 C17 1.379(7)
C17 C18 1.417(7)
C17 H17 0.9500
C18 C19 1.428(6)
C19 C20 1.353(7)
C19 H19 0.9500
C20 H20 0.9500
C21 C22 1.399(6)
C21 C26 1.407(7)
C22 C23 1.381(8)
C22 H22 0.9500
C23 C24 1.389(7)
C23 H23 0.9500
C24 C25 1.378(7)
C25 C26 1.399(8)
C25 H25 0.9500
C26 H26 0.9500

loop_
_geom_hbond_atom_site_label_D
_geom_hbond_atom_site_label_H
_geom_hbond_atom_site_label_A
_geom_hbond_site_symmetry_A
_geom_hbond_distance_DH
_geom_hbond_distance_HA
_geom_hbond_distance_DA
_geom_hbond_angle_DHA
N1 H1 O1 2_564 0.88 2.11 2.778(4) 132.2
C23 H23 O2 1_445 0.95 2.55 3.428(6) 154
C26 H26 O1 2_554 0.95 2.50 3.403(6) 158
C14 H14 Cg1 2_564 0.98 2.89 3.666(5) 140
C19 H19 Cg2 2_575 0.93 2.95 3.697(5) 136

loop_
_geom_torsion_atom_site_label_1
_geom_torsion_atom_site_label_2
_geom_torsion_atom_site_label_3
_geom_torsion_atom_site_label_4
_geom_torsion
C1 N1 N2 C2 -178.4(4)
N2 N1 C1 O1 -0.9(7)
N2 N1 C1 C11 175.0(4)
N1 N2 C2 C21 -178.8(4)
O1 C1 C11 C12 154.8(5)
N1 C1 C11 C12 -21.2(7)
O1 C1 C11 C20 -21.0(7)
N1 C1 C11 C20 162.9(4)
C20 C11 C12 C13 2.0(6)
C1 C11 C12 C13 -173.9(4)
C11 C12 C13 C14 179.5(4)
C11 C12 C13 C18 -0.1(6)
C12 C13 C14 C15 -177.5(4)
C18 C13 C14 C15 2.1(7)
C13 C14 C15 C16 1.2(7)
C3 O2 C16 C17 12.4(8)
C3 O2 C16 C15 -170.3(4)
C14 C15 C16 O2 179.2(4)
C14 C15 C16 C17 -3.5(7)
O2 C16 C17 C18 179.4(4)
C15 C16 C17 C18 2.4(7)
C16 C17 C18 C19 178.5(4)
C16 C17 C18 C13 0.9(7)
C12 C13 C18 C17 176.5(5)
C14 C13 C18 C17 -3.1(6)
C12 C13 C18 C19 -1.2(5)
C14 C13 C18 C19 179.2(5)
C17 C18 C19 C20 -177.1(4)
C13 C18 C19 C20 0.5(6)
C18 C19 C20 C11 1.5(7)
C12 C11 C20 C19 -2.7(6)
C1 C11 C20 C19 173.4(4)
N2 C2 C21 C22 17.9(7)
N2 C2 C21 C26 -163.6(4)
C26 C21 C22 C23 0.5(6)
C2 C21 C22 C23 179.0(4)
C21 C22 C23 C24 1.2(7)
C22 C23 C24 F1 -179.5(4)
C22 C23 C24 C25 -1.6(7)
F1 C24 C25 C26 178.2(4)
C23 C24 C25 C26 0.3(7)
C24 C25 C26 C21 1.4(7)
C22 C21 C26 C25 -1.8(6)
C2 C21 C26 C25 179.7(4)

loop_
_cod_related_entry_id
_cod_related_entry_database
_cod_related_entry_code
1 ChemSpider 21185177
